data_7135823
loop_
_publ_author_name
'Singh, Gargi'
'Arockiaraj, Mariyaraj'
'Mothilal , Kishor Kumar'
'Rajeshkumar, Venkatachalam'

_publ_section_title
;
 Metal-Free Iodine-Promoted Strategy for the Synthesis of
 C2,C3-Bissulfenylated Indoles
;
_journal_name_full 'Chemical Communications'
_journal_paper_doi 10.1039/D6CC01055E
_journal_year 2026
_chemical_formula_moiety 'C36 H33 N3 O4 S4'
_chemical_formula_sum 'C36 H33 N3 O4 S4'
_chemical_formula_weight 699.89
_space_group_crystal_system monoclinic
_space_group_IT_number 14
_space_group_name_Hall '-P 2yn'
_space_group_name_H-M_alt 'P 1 21/n 1'
_atom_sites_solution_hydrogens geom
_audit_creation_method SHELXL-2014/7
_audit_update_record
;
2026-02-17 deposited with the CCDC.	2026-05-20 downloaded from the CCDC.
;
_cell_angle_alpha 90
_cell_angle_beta 107.838(4)
_cell_angle_gamma 90
_cell_formula_units_Z 4
_cell_length_a 13.1897(13)
_cell_length_b 17.432(2)
_cell_length_c 17.3845(19)
_cell_measurement_reflns_used 9919
_cell_measurement_temperature 296(2)
_cell_measurement_theta_max 51.150
_cell_measurement_theta_min 4.673
_cell_volume 3804.9(7)
_computing_cell_refinement 'APEX2/SAINT (Bruker, 2004)'
_computing_data_collection 'APEX2 (Bruker, 2004)'
_computing_data_reduction 'SAINT/XPREP (Bruker, 2004)'
_computing_molecular_graphics 'ORTEP3 (Farrugia, 1997) and Mercury (Bruno et al., 2002)'
_computing_publication_material 'SHELXL-97 (Sheldrick, 2008)'
_computing_structure_refinement 'SHELXL-97 (Sheldrick, 2008)'
_computing_structure_solution 'SIR92 (Altornare et al., 2014)'
_diffrn_ambient_temperature 296(2)
_diffrn_measured_fraction_theta_full 0.999
_diffrn_measured_fraction_theta_max 0.911
_diffrn_measurement_device_type 'Bruker axs kappa apex2 CCD Diffractometer'
_diffrn_measurement_method '\w and \f scan'
_diffrn_radiation_type MoK\a
_diffrn_radiation_wavelength 0.71073
_diffrn_reflns_av_R_equivalents 0.0697
_diffrn_reflns_av_unetI/netI 0.0685
_diffrn_reflns_Laue_measured_fraction_full 0.999
_diffrn_reflns_Laue_measured_fraction_max 0.911
_diffrn_reflns_limit_h_max 16
_diffrn_reflns_limit_h_min -17
_diffrn_reflns_limit_k_max 23
_diffrn_reflns_limit_k_min -23
_diffrn_reflns_limit_l_max 22
_diffrn_reflns_limit_l_min -22
_diffrn_reflns_number 44463
_diffrn_reflns_point_group_measured_fraction_full 0.999
_diffrn_reflns_point_group_measured_fraction_max 0.911
_diffrn_reflns_theta_full 25.242
_diffrn_reflns_theta_max 28.528
_diffrn_reflns_theta_min 1.697
_exptl_absorpt_coefficient_mu 0.289
_exptl_absorpt_correction_T_max 0.944
_exptl_absorpt_correction_T_min 0.918
_exptl_absorpt_correction_type multi-scan
_exptl_absorpt_process_details 'SADABS V2012/1 (Bruker AXS Inc.)'
_exptl_crystal_colour yellow
_exptl_crystal_density_diffrn 1.222
_exptl_crystal_description block
_exptl_crystal_F_000 1464
_exptl_crystal_size_max 0.300
_exptl_crystal_size_mid 0.200
_exptl_crystal_size_min 0.200
_refine_diff_density_max 3.472
_refine_diff_density_min -0.490
_refine_diff_density_rms 0.186
_refine_ls_extinction_method none
_refine_ls_goodness_of_fit_ref 1.393
_refine_ls_hydrogen_treatment constr
_refine_ls_matrix_type full
_refine_ls_number_parameters 427
_refine_ls_number_reflns 8821
_refine_ls_number_restraints 0
_refine_ls_restrained_S_all 1.393
_refine_ls_R_factor_all 0.2032
_refine_ls_R_factor_gt 0.1176
_refine_ls_shift/su_max 0.003
_refine_ls_shift/su_mean 0.000
_refine_ls_structure_factor_coef Fsqd
_refine_ls_weighting_details 'w=1/[\s^2^(Fo^2^)+(0.1072P)^2^+7.6702P] where P=(Fo^2^+2Fc^2^)/3'
_refine_ls_weighting_scheme calc
_refine_ls_wR_factor_gt 0.3054
_refine_ls_wR_factor_ref 0.3596
_reflns_Friedel_coverage 0.000
_reflns_number_gt 4477
_reflns_number_total 8821
_reflns_threshold_expression 'I > 2\s(I)'
_cod_data_source_file d6cc01055e2.cif
_cod_data_source_block shelx
_cod_original_cell_volume 3805.0(7)
_cod_original_sg_symbol_H-M 'P 21/n'
_cod_database_code 7135823
_shelx_shelxl_version_number 2014/7
_shelx_space_group_comment
;
The symmetry employed for this shelxl refinement is uniquely defined
by the following loop, which should always be used as a source of
symmetry information in preference to the above space-group names.
They are only intended as comments.
;
_shelx_estimated_absorpt_t_min 0.918
_shelx_estimated_absorpt_t_max 0.944

loop_
_space_group_symop_operation_xyz
'x, y, z'
'-x+1/2, y+1/2, -z+1/2'
'-x, -y, -z'
'x-1/2, -y-1/2, z-1/2'

loop_
_atom_site_label
_atom_site_type_symbol
_atom_site_fract_x
_atom_site_fract_y
_atom_site_fract_z
_atom_site_U_iso_or_equiv
_atom_site_adp_type
_atom_site_occupancy
_atom_site_site_symmetry_order
_atom_site_calc_flag
_atom_site_refinement_flags_posn
_atom_site_refinement_flags_adp
_atom_site_refinement_flags_occupancy
_atom_site_disorder_assembly
_atom_site_disorder_group
C1 C 0.5952(6) 0.5001(5) 0.6529(4) 0.0616(19) Uani 1 1 d . . . . .
H1 H 0.6228 0.5490 0.6516 0.074 Uiso 1 1 calc R U . . .
C2 C 0.5562(6) 0.4776(6) 0.7142(5) 0.074(2) Uani 1 1 d . . . . .
H2 H 0.5576 0.5120 0.7554 0.089 Uiso 1 1 calc R U . . .
C3 C 0.5152(6) 0.4054(6) 0.7161(4) 0.069(2) Uani 1 1 d . . . . .
H3 H 0.4906 0.3922 0.7591 0.082 Uiso 1 1 calc R U . . .
C4 C 0.5092(5) 0.3519(5) 0.6566(4) 0.0575(18) Uani 1 1 d . . . . .
H4 H 0.4815 0.3032 0.6587 0.069 Uiso 1 1 calc R U . . .
C5 C 0.5470(4) 0.3743(4) 0.5923(3) 0.0445(14) Uani 1 1 d . . . . .
C6 C 0.5915(5) 0.4465(4) 0.5929(4) 0.0456(15) Uani 1 1 d . . . . .
C7 C 0.5525(5) 0.3358(4) 0.5211(3) 0.0431(14) Uani 1 1 d . . . . .
C8 C 0.6013(5) 0.3861(4) 0.4827(4) 0.0445(14) Uani 1 1 d . . . . .
C9 C 0.6805(6) 0.5194(4) 0.5076(5) 0.0596(18) Uani 1 1 d . . . . .
H9A H 0.6514 0.5658 0.5235 0.072 Uiso 1 1 calc R U . . .
H9B H 0.6693 0.5219 0.4499 0.072 Uiso 1 1 calc R U . . .
C10 C 0.7998(6) 0.5155(5) 0.5520(7) 0.092(3) Uani 1 1 d . . . . .
H10A H 0.8307 0.4737 0.5309 0.138 Uiso 1 1 calc R U . . .
H10B H 0.8109 0.5075 0.6086 0.138 Uiso 1 1 calc R U . . .
H10C H 0.8330 0.5627 0.5444 0.138 Uiso 1 1 calc R U . . .
C11 C 0.7367(5) 0.3047(4) 0.4177(4) 0.0461(15) Uani 1 1 d . . . . .
C12 C 0.7923(6) 0.2844(4) 0.4967(4) 0.0590(18) Uani 1 1 d . . . . .
H12 H 0.7731 0.3057 0.5393 0.071 Uiso 1 1 calc R U . . .
C13 C 0.8761(6) 0.2326(5) 0.5126(5) 0.074(2) Uani 1 1 d . . . . .
H13 H 0.9136 0.2202 0.5657 0.089 Uiso 1 1 calc R U . . .
C14 C 0.9038(6) 0.1996(5) 0.4498(6) 0.074(2) Uani 1 1 d . . . . .
H14 H 0.9601 0.1651 0.4603 0.088 Uiso 1 1 calc R U . . .
C15 C 0.8465(6) 0.2186(5) 0.3708(5) 0.066(2) Uani 1 1 d . . . . .
H15 H 0.8641 0.1957 0.3283 0.080 Uiso 1 1 calc R U . . .
C16 C 0.7636(5) 0.2712(4) 0.3540(4) 0.0497(16) Uani 1 1 d . . . . .
C17 C 0.7997(6) 0.4243(4) 0.2638(4) 0.0577(18) Uani 1 1 d . . . . .
C18 C 0.8940(7) 0.4311(5) 0.3245(6) 0.088(3) Uani 1 1 d . . . . .
H18 H 0.9403 0.3895 0.3380 0.106 Uiso 1 1 calc R U . . .
C19 C 0.9213(7) 0.5011(6) 0.3666(7) 0.098(3) Uani 1 1 d . . . . .
H19 H 0.9855 0.5058 0.4078 0.117 Uiso 1 1 calc R U . . .
C20 C 0.8525(7) 0.5620(5) 0.3466(5) 0.073(2) Uani 1 1 d . . . . .
C21 C 0.7593(8) 0.5538(6) 0.2887(6) 0.085(3) Uani 1 1 d . . . . .
H21 H 0.7126 0.5952 0.2759 0.102 Uiso 1 1 calc R U . . .
C22 C 0.7301(7) 0.4844(6) 0.2465(5) 0.080(2) Uani 1 1 d . . . . .
H22 H 0.6641 0.4795 0.2074 0.096 Uiso 1 1 calc R U . . .
C23 C 0.8844(10) 0.6365(6) 0.3910(8) 0.123(4) Uani 1 1 d . . . . .
H23A H 0.9372 0.6270 0.4420 0.184 Uiso 1 1 calc R U . . .
H23B H 0.8231 0.6600 0.3998 0.184 Uiso 1 1 calc R U . . .
H23C H 0.9134 0.6702 0.3593 0.184 Uiso 1 1 calc R U . . .
C24 C 0.3710(5) 0.2525(4) 0.4489(4) 0.0514(16) Uani 1 1 d . . . . .
C25 C 0.3053(6) 0.2328(4) 0.4963(5) 0.065(2) Uani 1 1 d . . . . .
H25 H 0.3356 0.2181 0.5499 0.078 Uiso 1 1 calc R U . . .
C26 C 0.1957(7) 0.2355(5) 0.4632(6) 0.079(2) Uani 1 1 d . . . . .
H26 H 0.1530 0.2227 0.4951 0.094 Uiso 1 1 calc R U . . .
C27 C 0.1495(7) 0.2563(5) 0.3856(6) 0.082(3) Uani 1 1 d . . . . .
H27 H 0.0757 0.2562 0.3643 0.099 Uiso 1 1 calc R U . . .
C28 C 0.2113(6) 0.2778(5) 0.3370(5) 0.069(2) Uani 1 1 d . . . . .
H28 H 0.1794 0.2941 0.2841 0.083 Uiso 1 1 calc R U . . .
C29 C 0.3221(5) 0.2746(4) 0.3690(4) 0.0515(16) Uani 1 1 d . . . . .
C30 C 0.4138(6) 0.1483(5) 0.2768(4) 0.0614(19) Uani 1 1 d . . . . .
C31 C 0.3325(7) 0.1003(5) 0.2746(6) 0.081(2) Uani 1 1 d . . . . .
H31 H 0.2622 0.1158 0.2517 0.098 Uiso 1 1 calc R U . . .
C32 C 0.3562(10) 0.0278(7) 0.3069(8) 0.108(3) Uani 1 1 d . . . . .
H32 H 0.3006 -0.0057 0.3054 0.129 Uiso 1 1 calc R U . . .
C33 C 0.4592(11) 0.0035(6) 0.3413(8) 0.104(3) Uani 1 1 d . . . . .
C34 C 0.5391(9) 0.0572(8) 0.3416(8) 0.115(4) Uani 1 1 d . . . . .
H34 H 0.6099 0.0433 0.3649 0.138 Uiso 1 1 calc R U . . .
C35 C 0.5172(7) 0.1276(6) 0.3096(6) 0.085(3) Uani 1 1 d . . . . .
H35 H 0.5718 0.1614 0.3099 0.102 Uiso 1 1 calc R U . . .
C36 C 0.4873(13) -0.0749(7) 0.3787(10) 0.163(6) Uani 1 1 d . . . . .
H36A H 0.4331 -0.0915 0.4013 0.245 Uiso 1 1 calc R U . . .
H36B H 0.5545 -0.0725 0.4205 0.245 Uiso 1 1 calc R U . . .
H36C H 0.4921 -0.1107 0.3379 0.245 Uiso 1 1 calc R U . . .
N1 N 0.6259(4) 0.4544(3) 0.5253(3) 0.0462(12) Uani 1 1 d . . . . .
N2 N 0.7062(5) 0.2880(4) 0.2725(3) 0.0630(16) Uani 1 1 d . . . . .
H2A H 0.6413 0.2730 0.2527 0.076 Uiso 1 1 calc R U . . .
N3 N 0.3865(4) 0.2950(3) 0.3191(3) 0.0556(14) Uani 1 1 d . . . . .
H3A H 0.4268 0.3348 0.3306 0.067 Uiso 1 1 calc R U . . .
O1 O 0.8588(6) 0.2956(4) 0.2181(4) 0.105(2) Uani 1 1 d . . . . .
O2 O 0.6807(6) 0.3467(4) 0.1412(3) 0.112(2) Uani 1 1 d . . . . .
O3 O 0.4706(4) 0.2713(4) 0.2154(3) 0.0766(16) Uani 1 1 d . . . . .
O4 O 0.2787(4) 0.2441(4) 0.1853(3) 0.0789(16) Uani 1 1 d . . . . .
S1 S 0.63198(13) 0.37345(11) 0.39201(9) 0.0516(5) Uani 1 1 d . . . . .
S2 S 0.7630(2) 0.33570(14) 0.21606(13) 0.0784(7) Uani 1 1 d . . . . .
S3 S 0.51120(14) 0.24278(10) 0.48959(10) 0.0527(5) Uani 1 1 d . . . . .
S4 S 0.38348(15) 0.24266(12) 0.24011(10) 0.0602(5) Uani 1 1 d . . . . .

loop_
_atom_site_aniso_label
_atom_site_aniso_U_11
_atom_site_aniso_U_22
_atom_site_aniso_U_33
_atom_site_aniso_U_23
_atom_site_aniso_U_13
_atom_site_aniso_U_12
C1 0.063(4) 0.073(5) 0.046(4) -0.009(3) 0.012(3) 0.019(4)
C2 0.068(5) 0.105(7) 0.049(4) -0.021(4) 0.017(4) 0.018(5)
C3 0.060(5) 0.109(7) 0.045(4) 0.001(4) 0.028(3) 0.017(4)
C4 0.053(4) 0.079(5) 0.046(4) 0.006(3) 0.023(3) 0.008(3)
C5 0.035(3) 0.065(4) 0.035(3) -0.003(3) 0.011(2) 0.006(3)
C6 0.037(3) 0.058(4) 0.041(3) 0.000(3) 0.010(3) 0.012(3)
C7 0.040(3) 0.054(4) 0.037(3) 0.002(3) 0.014(3) 0.004(3)
C8 0.043(3) 0.054(4) 0.039(3) -0.001(3) 0.017(3) 0.007(3)
C9 0.065(4) 0.050(4) 0.066(5) 0.005(3) 0.024(4) -0.003(3)
C10 0.057(5) 0.093(7) 0.123(8) 0.009(6) 0.022(5) -0.020(4)
C11 0.046(3) 0.054(4) 0.045(3) -0.009(3) 0.024(3) -0.006(3)
C12 0.065(4) 0.077(5) 0.041(4) 0.002(3) 0.026(3) 0.016(4)
C13 0.066(5) 0.089(6) 0.070(5) 0.011(4) 0.024(4) 0.010(4)
C14 0.066(5) 0.076(6) 0.086(6) -0.008(5) 0.034(5) 0.013(4)
C15 0.063(5) 0.072(5) 0.076(5) -0.023(4) 0.040(4) -0.006(4)
C16 0.052(4) 0.059(4) 0.047(4) -0.013(3) 0.027(3) -0.010(3)
C17 0.057(4) 0.070(5) 0.054(4) 0.007(4) 0.029(3) 0.001(4)
C18 0.068(6) 0.076(6) 0.113(8) 0.003(6) 0.018(5) 0.014(4)
C19 0.066(6) 0.097(8) 0.117(9) -0.002(6) 0.009(5) -0.008(5)
C20 0.079(6) 0.064(5) 0.082(6) 0.005(4) 0.034(5) -0.006(4)
C21 0.090(7) 0.073(6) 0.105(7) 0.022(5) 0.047(6) 0.021(5)
C22 0.068(5) 0.095(7) 0.075(6) 0.016(5) 0.022(4) 0.008(5)
C23 0.171(12) 0.069(7) 0.152(11) -0.005(7) 0.084(9) -0.016(7)
C24 0.061(4) 0.048(4) 0.049(4) -0.010(3) 0.022(3) -0.011(3)
C25 0.074(5) 0.074(5) 0.056(4) -0.006(4) 0.032(4) -0.015(4)
C26 0.076(6) 0.100(7) 0.075(6) -0.019(5) 0.045(5) -0.022(5)
C27 0.055(5) 0.104(7) 0.098(7) -0.018(5) 0.040(5) -0.007(4)
C28 0.071(5) 0.074(5) 0.066(5) -0.001(4) 0.025(4) 0.002(4)
C29 0.054(4) 0.049(4) 0.055(4) -0.005(3) 0.022(3) -0.005(3)
C30 0.062(5) 0.077(5) 0.051(4) -0.016(4) 0.026(3) -0.010(4)
C31 0.066(5) 0.075(6) 0.100(7) 0.003(5) 0.021(5) -0.009(4)
C32 0.103(8) 0.093(8) 0.139(10) -0.013(7) 0.054(7) -0.021(6)
C33 0.121(9) 0.088(7) 0.124(9) 0.008(6) 0.067(8) 0.017(7)
C34 0.088(7) 0.118(10) 0.144(10) -0.006(8) 0.042(7) 0.024(7)
C35 0.071(6) 0.076(6) 0.117(8) 0.000(6) 0.042(5) 0.004(5)
C36 0.208(16) 0.095(9) 0.212(16) 0.045(10) 0.101(13) 0.041(9)
N1 0.041(3) 0.058(3) 0.041(3) -0.002(2) 0.015(2) 0.003(2)
N2 0.069(4) 0.089(5) 0.040(3) -0.012(3) 0.029(3) -0.018(3)
N3 0.061(3) 0.058(3) 0.051(3) 0.001(3) 0.021(3) -0.009(3)
O1 0.133(5) 0.101(5) 0.124(5) -0.017(4) 0.105(5) 0.001(4)
O2 0.164(7) 0.135(6) 0.048(3) -0.011(4) 0.048(4) -0.037(5)
O3 0.068(3) 0.120(5) 0.048(3) 0.001(3) 0.026(3) -0.020(3)
O4 0.069(3) 0.108(5) 0.051(3) 0.001(3) 0.006(3) -0.018(3)
S1 0.0574(10) 0.0656(11) 0.0380(8) 0.0029(7) 0.0237(7) 0.0047(8)
S2 0.1024(17) 0.0951(16) 0.0576(12) -0.0105(11) 0.0540(12) -0.0136(13)
S3 0.0594(10) 0.0527(10) 0.0484(9) 0.0017(8) 0.0203(8) 0.0015(8)
S4 0.0586(11) 0.0846(14) 0.0381(9) -0.0035(9) 0.0157(8) -0.0138(9)

loop_
_atom_type_symbol
_atom_type_description
_atom_type_scat_dispersion_real
_atom_type_scat_dispersion_imag
_atom_type_scat_source
C C 0.0033 0.0016 'International Tables Vol C Tables 4.2.6.8 and 6.1.1.4'
H H 0.0000 0.0000 'International Tables Vol C Tables 4.2.6.8 and 6.1.1.4'
N N 0.0061 0.0033 'International Tables Vol C Tables 4.2.6.8 and 6.1.1.4'
O O 0.0106 0.0060 'International Tables Vol C Tables 4.2.6.8 and 6.1.1.4'
S S 0.1246 0.1234 'International Tables Vol C Tables 4.2.6.8 and 6.1.1.4'

loop_
_geom_angle_atom_site_label_1
_geom_angle_atom_site_label_2
_geom_angle_atom_site_label_3
_geom_angle
_geom_angle_site_symmetry_1
_geom_angle_site_symmetry_3
_geom_angle_publ_flag
C2 C1 C6 117.0(8) . . ?
C2 C1 H1 121.5 . . ?
C6 C1 H1 121.5 . . ?
C1 C2 C3 121.5(7) . . ?
C1 C2 H2 119.2 . . ?
C3 C2 H2 119.2 . . ?
C4 C3 C2 122.4(7) . . ?
C4 C3 H3 118.8 . . ?
C2 C3 H3 118.8 . . ?
C3 C4 C5 117.0(7) . . ?
C3 C4 H4 121.5 . . ?
C5 C4 H4 121.5 . . ?
C6 C5 C4 119.7(6) . . ?
C6 C5 C7 107.4(5) . . ?
C4 C5 C7 132.9(6) . . ?
C1 C6 N1 128.5(7) . . ?
C1 C6 C5 122.3(6) . . ?
N1 C6 C5 109.3(5) . . ?
C8 C7 C5 106.0(6) . . ?
C8 C7 S3 126.0(5) . . ?
C5 C7 S3 127.9(5) . . ?
C7 C8 N1 110.8(5) . . ?
C7 C8 S1 128.7(5) . . ?
N1 C8 S1 120.4(4) . . ?
N1 C9 C10 111.5(6) . . ?
N1 C9 H9A 109.3 . . ?
C10 C9 H9A 109.3 . . ?
N1 C9 H9B 109.3 . . ?
C10 C9 H9B 109.3 . . ?
H9A C9 H9B 108.0 . . ?
C9 C10 H10A 109.5 . . ?
C9 C10 H10B 109.5 . . ?
H10A C10 H10B 109.5 . . ?
C9 C10 H10C 109.5 . . ?
H10A C10 H10C 109.5 . . ?
H10B C10 H10C 109.5 . . ?
C12 C11 C16 119.6(6) . . ?
C12 C11 S1 123.6(5) . . ?
C16 C11 S1 116.8(5) . . ?
C13 C12 C11 120.6(6) . . ?
C13 C12 H12 119.7 . . ?
C11 C12 H12 119.7 . . ?
C12 C13 C14 120.2(8) . . ?
C12 C13 H13 119.9 . . ?
C14 C13 H13 119.9 . . ?
C15 C14 C13 119.2(7) . . ?
C15 C14 H14 120.4 . . ?
C13 C14 H14 120.4 . . ?
C14 C15 C16 121.3(7) . . ?
C14 C15 H15 119.4 . . ?
C16 C15 H15 119.4 . . ?
C15 C16 C11 119.2(7) . . ?
C15 C16 N2 119.4(6) . . ?
C11 C16 N2 121.4(6) . . ?
C22 C17 C18 119.7(8) . . ?
C22 C17 S2 120.2(7) . . ?
C18 C17 S2 119.8(6) . . ?
C17 C18 C19 120.1(8) . . ?
C17 C18 H18 119.9 . . ?
C19 C18 H18 119.9 . . ?
C20 C19 C18 119.6(9) . . ?
C20 C19 H19 120.2 . . ?
C18 C19 H19 120.2 . . ?
C21 C20 C19 119.6(9) . . ?
C21 C20 C23 121.7(9) . . ?
C19 C20 C23 118.7(10) . . ?
C20 C21 C22 121.7(8) . . ?
C20 C21 H21 119.1 . . ?
C22 C21 H21 119.1 . . ?
C17 C22 C21 119.2(8) . . ?
C17 C22 H22 120.4 . . ?
C21 C22 H22 120.4 . . ?
C20 C23 H23A 109.5 . . ?
C20 C23 H23B 109.5 . . ?
H23A C23 H23B 109.5 . . ?
C20 C23 H23C 109.5 . . ?
H23A C23 H23C 109.5 . . ?
H23B C23 H23C 109.5 . . ?
C29 C24 C25 118.0(7) . . ?
C29 C24 S3 122.1(5) . . ?
C25 C24 S3 119.7(6) . . ?
C26 C25 C24 120.0(7) . . ?
C26 C25 H25 120.0 . . ?
C24 C25 H25 120.0 . . ?
C27 C26 C25 121.3(7) . . ?
C27 C26 H26 119.4 . . ?
C25 C26 H26 119.4 . . ?
C26 C27 C28 120.7(8) . . ?
C26 C27 H27 119.7 . . ?
C28 C27 H27 119.7 . . ?
C29 C28 C27 118.8(8) . . ?
C29 C28 H28 120.6 . . ?
C27 C28 H28 120.6 . . ?
C24 C29 C28 121.1(6) . . ?
C24 C29 N3 119.5(6) . . ?
C28 C29 N3 119.4(6) . . ?
C31 C30 C35 122.3(8) . . ?
C31 C30 S4 118.5(7) . . ?
C35 C30 S4 119.2(6) . . ?
C30 C31 C32 118.5(9) . . ?
C30 C31 H31 120.7 . . ?
C32 C31 H31 120.7 . . ?
C31 C32 C33 122.0(10) . . ?
C31 C32 H32 119.0 . . ?
C33 C32 H32 119.0 . . ?
C32 C33 C34 115.8(10) . . ?
C32 C33 C36 123.1(12) . . ?
C34 C33 C36 121.0(12) . . ?
C35 C34 C33 122.8(10) . . ?
C35 C34 H34 118.6 . . ?
C33 C34 H34 118.6 . . ?
C34 C35 C30 118.6(9) . . ?
C34 C35 H35 120.7 . . ?
C30 C35 H35 120.7 . . ?
C33 C36 H36A 109.5 . . ?
C33 C36 H36B 109.5 . . ?
H36A C36 H36B 109.5 . . ?
C33 C36 H36C 109.5 . . ?
H36A C36 H36C 109.5 . . ?
H36B C36 H36C 109.5 . . ?
C8 N1 C6 106.4(5) . . ?
C8 N1 C9 128.2(5) . . ?
C6 N1 C9 125.3(6) . . ?
C16 N2 S2 120.2(5) . . ?
C16 N2 H2A 119.9 . . ?
S2 N2 H2A 119.9 . . ?
C29 N3 S4 120.2(5) . . ?
C29 N3 H3A 119.9 . . ?
S4 N3 H3A 119.9 . . ?
C8 S1 C11 103.5(3) . . ?
O2 S2 O1 120.3(4) . . ?
O2 S2 N2 104.8(4) . . ?
O1 S2 N2 107.5(4) . . ?
O2 S2 C17 109.6(4) . . ?
O1 S2 C17 107.8(4) . . ?
N2 S2 C17 106.0(3) . . ?
C7 S3 C24 102.9(3) . . ?
O4 S4 O3 119.9(3) . . ?
O4 S4 N3 108.7(3) . . ?
O3 S4 N3 103.9(3) . . ?
O4 S4 C30 109.0(4) . . ?
O3 S4 C30 108.6(4) . . ?
N3 S4 C30 105.7(3) . . ?

loop_
_geom_bond_atom_site_label_1
_geom_bond_atom_site_label_2
_geom_bond_distance
_geom_bond_site_symmetry_2
_geom_bond_publ_flag
C1 C2 1.375(11) . ?
C1 C6 1.390(9) . ?
C1 H1 0.9300 . ?
C2 C3 1.373(12) . ?
C2 H2 0.9300 . ?
C3 C4 1.376(10) . ?
C3 H3 0.9300 . ?
C4 C5 1.412(8) . ?
C4 H4 0.9300 . ?
C5 C6 1.386(9) . ?
C5 C7 1.430(8) . ?
C6 N1 1.391(8) . ?
C7 C8 1.375(8) . ?
C7 S3 1.745(7) . ?
C8 N1 1.386(8) . ?
C8 S1 1.757(6) . ?
C9 N1 1.426(8) . ?
C9 C10 1.527(10) . ?
C9 H9A 0.9700 . ?
C9 H9B 0.9700 . ?
C10 H10A 0.9600 . ?
C10 H10B 0.9600 . ?
C10 H10C 0.9600 . ?
C11 C12 1.391(9) . ?
C11 C16 1.390(8) . ?
C11 S1 1.779(7) . ?
C12 C13 1.388(10) . ?
C12 H12 0.9300 . ?
C13 C14 1.378(11) . ?
C13 H13 0.9300 . ?
C14 C15 1.391(11) . ?
C14 H14 0.9300 . ?
C15 C16 1.388(10) . ?
C15 H15 0.9300 . ?
C16 N2 1.418(9) . ?
C17 C22 1.365(11) . ?
C17 C18 1.368(11) . ?
C17 S2 1.750(8) . ?
C18 C19 1.412(13) . ?
C18 H18 0.9300 . ?
C19 C20 1.370(13) . ?
C19 H19 0.9300 . ?
C20 C21 1.338(12) . ?
C20 C23 1.504(13) . ?
C21 C22 1.406(13) . ?
C21 H21 0.9300 . ?
C22 H22 0.9300 . ?
C23 H23A 0.9600 . ?
C23 H23B 0.9600 . ?
C23 H23C 0.9600 . ?
C24 C29 1.395(9) . ?
C24 C25 1.410(9) . ?
C24 S3 1.774(7) . ?
C25 C26 1.383(11) . ?
C25 H25 0.9300 . ?
C26 C27 1.349(12) . ?
C26 H26 0.9300 . ?
C27 C28 1.394(11) . ?
C27 H27 0.9300 . ?
C28 C29 1.396(10) . ?
C28 H28 0.9300 . ?
C29 N3 1.433(8) . ?
C30 C31 1.351(11) . ?
C30 C35 1.356(11) . ?
C30 S4 1.765(8) . ?
C31 C32 1.381(14) . ?
C31 H31 0.9300 . ?
C32 C33 1.373(15) . ?
C32 H32 0.9300 . ?
C33 C34 1.408(16) . ?
C33 C36 1.510(15) . ?
C34 C35 1.342(15) . ?
C34 H34 0.9300 . ?
C35 H35 0.9300 . ?
C36 H36A 0.9600 . ?
C36 H36B 0.9600 . ?
C36 H36C 0.9600 . ?
N2 S2 1.632(6) . ?
N2 H2A 0.8600 . ?
N3 S4 1.639(6) . ?
N3 H3A 0.8600 . ?
O1 S2 1.436(7) . ?
O2 S2 1.430(7) . ?
O3 S4 1.434(5) . ?
O4 S4 1.418(5) . ?

loop_
_geom_torsion_atom_site_label_1
_geom_torsion_atom_site_label_2
_geom_torsion_atom_site_label_3
_geom_torsion_atom_site_label_4
_geom_torsion
_geom_torsion_site_symmetry_1
_geom_torsion_site_symmetry_2
_geom_torsion_site_symmetry_3
_geom_torsion_site_symmetry_4
_geom_torsion_publ_flag
C6 C1 C2 C3 -0.1(11) . . . . ?
C1 C2 C3 C4 -1.0(12) . . . . ?
C2 C3 C4 C5 -0.2(11) . . . . ?
C3 C4 C5 C6 2.5(9) . . . . ?
C3 C4 C5 C7 -179.2(6) . . . . ?
C2 C1 C6 N1 -179.6(6) . . . . ?
C2 C1 C6 C5 2.5(10) . . . . ?
C4 C5 C6 C1 -3.7(9) . . . . ?
C7 C5 C6 C1 177.6(6) . . . . ?
C4 C5 C6 N1 178.0(5) . . . . ?
C7 C5 C6 N1 -0.7(7) . . . . ?
C6 C5 C7 C8 0.8(7) . . . . ?
C4 C5 C7 C8 -177.7(6) . . . . ?
C6 C5 C7 S3 178.5(5) . . . . ?
C4 C5 C7 S3 0.1(10) . . . . ?
C5 C7 C8 N1 -0.6(7) . . . . ?
S3 C7 C8 N1 -178.4(4) . . . . ?
C5 C7 C8 S1 179.9(5) . . . . ?
S3 C7 C8 S1 2.1(9) . . . . ?
C16 C11 C12 C13 1.8(11) . . . . ?
S1 C11 C12 C13 -177.3(6) . . . . ?
C11 C12 C13 C14 -1.3(13) . . . . ?
C12 C13 C14 C15 -0.3(13) . . . . ?
C13 C14 C15 C16 1.3(12) . . . . ?
C14 C15 C16 C11 -0.8(11) . . . . ?
C14 C15 C16 N2 -179.0(7) . . . . ?
C12 C11 C16 C15 -0.8(10) . . . . ?
S1 C11 C16 C15 178.4(5) . . . . ?
C12 C11 C16 N2 177.4(6) . . . . ?
S1 C11 C16 N2 -3.4(8) . . . . ?
C22 C17 C18 C19 -2.9(13) . . . . ?
S2 C17 C18 C19 -176.1(7) . . . . ?
C17 C18 C19 C20 0.3(15) . . . . ?
C18 C19 C20 C21 1.5(15) . . . . ?
C18 C19 C20 C23 -178.5(9) . . . . ?
C19 C20 C21 C22 -0.9(14) . . . . ?
C23 C20 C21 C22 179.2(9) . . . . ?
C18 C17 C22 C21 3.5(12) . . . . ?
S2 C17 C22 C21 176.7(6) . . . . ?
C20 C21 C22 C17 -1.7(13) . . . . ?
C29 C24 C25 C26 0.3(11) . . . . ?
S3 C24 C25 C26 -175.8(6) . . . . ?
C24 C25 C26 C27 0.4(13) . . . . ?
C25 C26 C27 C28 -1.8(14) . . . . ?
C26 C27 C28 C29 2.5(13) . . . . ?
C25 C24 C29 C28 0.4(10) . . . . ?
S3 C24 C29 C28 176.5(5) . . . . ?
C25 C24 C29 N3 180.0(6) . . . . ?
S3 C24 C29 N3 -4.0(9) . . . . ?
C27 C28 C29 C24 -1.9(11) . . . . ?
C27 C28 C29 N3 178.6(7) . . . . ?
C35 C30 C31 C32 0.0(14) . . . . ?
S4 C30 C31 C32 -176.8(8) . . . . ?
C30 C31 C32 C33 0.3(16) . . . . ?
C31 C32 C33 C34 0.1(17) . . . . ?
C31 C32 C33 C36 178.7(12) . . . . ?
C32 C33 C34 C35 -0.8(18) . . . . ?
C36 C33 C34 C35 -179.5(12) . . . . ?
C33 C34 C35 C30 1.1(17) . . . . ?
C31 C30 C35 C34 -0.7(14) . . . . ?
S4 C30 C35 C34 176.1(8) . . . . ?
C7 C8 N1 C6 0.2(7) . . . . ?
S1 C8 N1 C6 179.7(4) . . . . ?
C7 C8 N1 C9 177.1(6) . . . . ?
S1 C8 N1 C9 -3.4(9) . . . . ?
C1 C6 N1 C8 -177.8(6) . . . . ?
C5 C6 N1 C8 0.3(6) . . . . ?
C1 C6 N1 C9 5.2(10) . . . . ?
C5 C6 N1 C9 -176.7(6) . . . . ?
C10 C9 N1 C8 -93.2(8) . . . . ?
C10 C9 N1 C6 83.2(8) . . . . ?
C15 C16 N2 S2 -69.7(8) . . . . ?
C11 C16 N2 S2 112.2(6) . . . . ?
C24 C29 N3 S4 115.0(6) . . . . ?
C28 C29 N3 S4 -65.5(8) . . . . ?
C7 C8 S1 C11 -70.4(6) . . . . ?
N1 C8 S1 C11 110.1(5) . . . . ?
C12 C11 S1 C8 -13.6(7) . . . . ?
C16 C11 S1 C8 167.3(5) . . . . ?
C16 N2 S2 O2 -175.9(6) . . . . ?
C16 N2 S2 O1 55.1(6) . . . . ?
C16 N2 S2 C17 -59.9(6) . . . . ?
C22 C17 S2 O2 23.8(7) . . . . ?
C18 C17 S2 O2 -162.9(7) . . . . ?
C22 C17 S2 O1 156.5(6) . . . . ?
C18 C17 S2 O1 -30.3(8) . . . . ?
C22 C17 S2 N2 -88.7(7) . . . . ?
C18 C17 S2 N2 84.5(7) . . . . ?
C8 C7 S3 C24 -104.6(6) . . . . ?
C5 C7 S3 C24 78.0(6) . . . . ?
C29 C24 S3 C7 85.9(6) . . . . ?
C25 C24 S3 C7 -98.2(6) . . . . ?
C29 N3 S4 O4 61.8(6) . . . . ?
C29 N3 S4 O3 -169.4(5) . . . . ?
C29 N3 S4 C30 -55.1(6) . . . . ?
C31 C30 S4 O4 -23.0(7) . . . . ?
C35 C30 S4 O4 160.0(7) . . . . ?
C31 C30 S4 O3 -155.2(6) . . . . ?
C35 C30 S4 O3 27.8(7) . . . . ?
C31 C30 S4 N3 93.7(7) . . . . ?
C35 C30 S4 N3 -83.2(7) . . . . ?
